data_7032864
loop_
_publ_author_name
'Johnstone, Timothy C.'
'Alexander, Sarah M.'
'Wilson, Justin J.'
'Lippard, Stephen J.'

_publ_section_title
;
 Oxidative halogenation of cisplatin and carboplatin: synthesis,
 spectroscopy, and crystal and molecular structures of Pt(IV) prodrugs.
;
_journal_issue 1
_journal_name_full 'Dalton transactions (Cambridge, England : 2003)'
_journal_page_first 119
_journal_page_last 129
_journal_paper_doi 10.1039/c4dt02627f
_journal_volume 44
_journal_year 2015
_chemical_formula_moiety 'C6 H14 N2 O6 Pt, 3(H2 O)'
_chemical_formula_sum 'C6 H20 N2 O9 Pt'
_chemical_formula_weight 459.33
_chemical_name_systematic
;
cis,trans-diamminedihydroxo(1,1-cyclobutanedicaboxylato)platinum(IV) trihydrate
;
_space_group_IT_number 2
_symmetry_cell_setting triclinic
_symmetry_space_group_name_Hall '-P 1'
_symmetry_space_group_name_H-M 'P -1'
_atom_sites_solution_hydrogens geom
_atom_sites_solution_primary direct
_atom_sites_solution_secondary difmap
_audit_creation_method SHELXL-97
_cell_angle_alpha 97.4050(10)
_cell_angle_beta 99.9990(10)
_cell_angle_gamma 91.2960(10)
_cell_formula_units_Z 2
_cell_length_a 6.0601(3)
_cell_length_b 9.5144(4)
_cell_length_c 11.3376(5)
_cell_measurement_reflns_used 263
_cell_measurement_temperature 100(2)
_cell_measurement_theta_max 30.50
_cell_measurement_theta_min 4.11
_cell_volume 637.73(5)
_computing_cell_refinement 'Bruker SMART'
_computing_data_collection 'Bruker SMART'
_computing_data_reduction 'Bruker SAINT'
_computing_molecular_graphics 'Bruker SHELXTL'
_computing_publication_material 'Bruker SHELXTL'
_computing_structure_refinement 'SHELXL-97 (Sheldrick, 1997)'
_computing_structure_solution 'SHELXS-97 (Sheldrick, 1990)'
_diffrn_ambient_temperature 100(2)
_diffrn_measured_fraction_theta_full 0.995
_diffrn_measured_fraction_theta_max 0.995
_diffrn_measurement_device_type 'CCD area detector'
_diffrn_measurement_method 'phi and omega scans'
_diffrn_radiation_monochromator graphite
_diffrn_radiation_source 'fine-focus sealed tube'
_diffrn_radiation_type MoK\a
_diffrn_radiation_wavelength 0.71073
_diffrn_reflns_av_R_equivalents 0.0187
_diffrn_reflns_av_sigmaI/netI 0.0157
_diffrn_reflns_limit_h_max 7
_diffrn_reflns_limit_h_min -7
_diffrn_reflns_limit_k_max 12
_diffrn_reflns_limit_k_min -12
_diffrn_reflns_limit_l_max 14
_diffrn_reflns_limit_l_min -14
_diffrn_reflns_number 12172
_diffrn_reflns_theta_full 27.88
_diffrn_reflns_theta_max 27.88
_diffrn_reflns_theta_min 1.84
_exptl_absorpt_coefficient_mu 11.043
_exptl_absorpt_correction_T_max 0.8094
_exptl_absorpt_correction_T_min 0.2882
_exptl_absorpt_correction_type multi-scan
_exptl_absorpt_process_details 'Blessing, 1995'
_exptl_crystal_colour colorless
_exptl_crystal_density_diffrn 2.392
_exptl_crystal_density_method 'not measured'
_exptl_crystal_description needle
_exptl_crystal_F_000 440
_exptl_crystal_size_max 0.15
_exptl_crystal_size_mid 0.05
_exptl_crystal_size_min 0.02
_refine_diff_density_max 1.578
_refine_diff_density_min -0.653
_refine_diff_density_rms 0.109
_refine_ls_extinction_method none
_refine_ls_goodness_of_fit_ref 1.049
_refine_ls_hydrogen_treatment mixed
_refine_ls_matrix_type full
_refine_ls_number_parameters 185
_refine_ls_number_reflns 3016
_refine_ls_number_restraints 7
_refine_ls_restrained_S_all 1.055
_refine_ls_R_factor_all 0.0148
_refine_ls_R_factor_gt 0.0138
_refine_ls_shift/su_max 0.001
_refine_ls_shift/su_mean 0.000
_refine_ls_structure_factor_coef Fsqd
_refine_ls_weighting_details 'calc w=1/[\s^2^(Fo^2^)+(0.0201P)^2^+0.7124P] where P=(Fo^2^+2Fc^2^)/3'
_refine_ls_weighting_scheme calc
_refine_ls_wR_factor_gt 0.0342
_refine_ls_wR_factor_ref 0.0347
_reflns_number_gt 2910
_reflns_number_total 3016
_reflns_threshold_expression >2sigma(I)
_cod_data_source_file c4dt02627f2.cif
_cod_data_source_block ESI3
_cod_depositor_comments
;
The following automatic conversions were performed:

'_symmetry_cell_setting' value 'Triclinic' changed to 'triclinic'
according to
/usr/data/users/saulius/crontab/automatic-downloads/rss-feeds/RSC/lib/dictionaries/cif_core.dic
dictionary named 'cif_core.dic' version 2.4.2 from 2011-04-26.

Automatic conversion script
Id: cif_fix_values 2827 2014-09-09 07:05:25Z andrius 

 Adding full bibliography for 7032857--7032866.cif.
;
_cod_original_sg_symbol_H-M P-1
_cod_database_code 7032864

loop_
_symmetry_equiv_pos_as_xyz
'x, y, z'
'-x, -y, -z'

loop_
_atom_site_label
_atom_site_type_symbol
_atom_site_fract_x
_atom_site_fract_y
_atom_site_fract_z
_atom_site_U_iso_or_equiv
_atom_site_adp_type
_atom_site_occupancy
_atom_site_symmetry_multiplicity
_atom_site_calc_flag
_atom_site_refinement_flags
Pt1 Pt 0.176164(13) 0.265327(9) 0.457792(8) 0.01019(4) Uani 1 1 d .
O2 O 0.4444(3) 0.20892(19) 0.38390(17) 0.0139(3) Uani 1 1 d .
O5 O 0.3491(3) 0.4379(2) 0.55116(18) 0.0168(4) Uani 1 1 d .
H5 H 0.3830 0.4265 0.6242 0.025 Uiso 1 1 calc R
O1 O 0.0641(3) 0.38398(19) 0.32815(17) 0.0154(4) Uani 1 1 d .
O6 O 0.0031(3) 0.09113(19) 0.36894(18) 0.0152(4) Uani 1 1 d .
H6 H -0.1065 0.1145 0.3203 0.023 Uiso 1 1 calc R
N1 N 0.2785(3) 0.1492(2) 0.5932(2) 0.0136(4) Uani 1 1 d .
H1A H 0.2683 0.2008 0.6653 0.020 Uiso 1 1 calc R
H1B H 0.4234 0.1263 0.5929 0.020 Uiso 1 1 calc R
H1C H 0.1899 0.0685 0.5824 0.020 Uiso 1 1 calc R
N2 N -0.0879(4) 0.3277(2) 0.5356(2) 0.0143(4) Uani 1 1 d .
H2A H -0.0418 0.3992 0.5971 0.021 Uiso 1 1 calc R
H2B H -0.1454 0.2531 0.5651 0.021 Uiso 1 1 calc R
H2C H -0.1952 0.3588 0.4795 0.021 Uiso 1 1 calc R
O21 O 0.6247(3) 0.1690(3) 0.23295(19) 0.0283(5) Uani 1 1 d .
C3 C 0.2671(4) 0.2575(3) 0.1782(2) 0.0167(5) Uani 1 1 d .
C5 C 0.1432(5) 0.1213(3) 0.0961(3) 0.0224(6) Uani 1 1 d .
H5A H 0.1860 0.0312 0.1269 0.027 Uiso 1 1 calc R
H5B H -0.0219 0.1268 0.0783 0.027 Uiso 1 1 calc R
C4 C 0.3547(5) 0.2950(3) 0.0635(3) 0.0208(6) Uani 1 1 d .
H4A H 0.2842 0.3781 0.0309 0.025 Uiso 1 1 calc R
H4B H 0.5202 0.3057 0.0749 0.025 Uiso 1 1 calc R
C2 C 0.0996(4) 0.3614(3) 0.2182(3) 0.0199(5) Uani 1 1 d .
C6 C 0.2591(5) 0.1525(3) -0.0084(3) 0.0245(6) Uani 1 1 d .
H6A H 0.3756 0.0851 -0.0248 0.029 Uiso 1 1 calc R
H6B H 0.1532 0.1622 -0.0836 0.029 Uiso 1 1 calc R
O11 O -0.0093(4) 0.4259(3) 0.1419(2) 0.0436(7) Uani 1 1 d .
C1 C 0.4566(4) 0.2112(3) 0.2706(2) 0.0161(5) Uani 1 1 d .
O1S O 0.2480(3) -0.1307(2) 0.32890(18) 0.0167(4) Uani 1 1 d D
H1S1 H 0.159(5) -0.069(3) 0.331(3) 0.025 Uiso 1 1 d D
H2S1 H 0.218(6) -0.178(3) 0.261(2) 0.025 Uiso 1 1 d D
O2S O 0.3325(4) 0.3907(2) 0.7819(2) 0.0294(5) Uani 1 1 d D
H1S2 H 0.488(3) 0.399(3) 0.811(3) 0.044 Uiso 1 1 d D
H2S2 H 0.229(5) 0.430(4) 0.808(4) 0.044 Uiso 1 1 d D
O3S O 0.2430(4) 0.6912(3) 0.1123(2) 0.0321(5) Uani 1 1 d D
H2S3 H 0.190(7) 0.675(5) 0.0376(19) 0.048 Uiso 1 1 d D
H1S3 H 0.174(7) 0.616(3) 0.120(4) 0.048 Uiso 1 1 d D

loop_
_atom_site_aniso_label
_atom_site_aniso_U_11
_atom_site_aniso_U_22
_atom_site_aniso_U_33
_atom_site_aniso_U_23
_atom_site_aniso_U_13
_atom_site_aniso_U_12
Pt1 0.00889(5) 0.00875(5) 0.01295(6) 0.00102(3) 0.00245(3) -0.00040(3)
O2 0.0102(8) 0.0160(9) 0.0155(9) 0.0016(7) 0.0025(6) 0.0005(6)
O5 0.0176(9) 0.0142(9) 0.0171(9) -0.0019(7) 0.0030(7) -0.0046(7)
O1 0.0181(9) 0.0119(8) 0.0166(9) 0.0030(7) 0.0026(7) 0.0027(7)
O6 0.0116(8) 0.0116(8) 0.0207(10) -0.0005(7) 0.0003(7) 0.0002(6)
N1 0.0104(10) 0.0126(10) 0.0182(11) 0.0045(8) 0.0016(8) 0.0000(7)
N2 0.0133(10) 0.0129(10) 0.0176(11) 0.0026(8) 0.0050(8) 0.0023(8)
O21 0.0152(9) 0.0515(14) 0.0184(11) 0.0018(10) 0.0051(8) 0.0091(9)
C3 0.0146(12) 0.0224(13) 0.0134(12) 0.0037(10) 0.0029(9) -0.0008(9)
C5 0.0211(13) 0.0249(14) 0.0194(14) 0.0045(11) -0.0019(10) -0.0060(11)
C4 0.0223(14) 0.0239(14) 0.0180(14) 0.0041(11) 0.0081(10) -0.0020(11)
C2 0.0157(12) 0.0254(14) 0.0212(14) 0.0089(11) 0.0058(10) 0.0015(10)
C6 0.0291(15) 0.0244(15) 0.0201(15) 0.0006(12) 0.0070(11) -0.0001(11)
O11 0.0400(14) 0.0708(19) 0.0333(14) 0.0344(13) 0.0191(11) 0.0329(13)
C1 0.0113(11) 0.0188(12) 0.0174(13) -0.0009(10) 0.0031(9) -0.0016(9)
O1S 0.0156(9) 0.0156(9) 0.0195(10) 0.0028(7) 0.0040(7) 0.0038(7)
O2S 0.0347(13) 0.0321(12) 0.0201(11) 0.0022(9) 0.0005(9) 0.0123(10)
O3S 0.0292(12) 0.0437(14) 0.0229(12) 0.0024(11) 0.0045(9) 0.0067(10)

loop_
_atom_type_symbol
_atom_type_description
_atom_type_scat_dispersion_real
_atom_type_scat_dispersion_imag
_atom_type_scat_source
C C 0.0033 0.0016 'International Tables Vol C Tables 4.2.6.8 and 6.1.1.4'
H H 0.0000 0.0000 'International Tables Vol C Tables 4.2.6.8 and 6.1.1.4'
N N 0.0061 0.0033 'International Tables Vol C Tables 4.2.6.8 and 6.1.1.4'
O O 0.0106 0.0060 'International Tables Vol C Tables 4.2.6.8 and 6.1.1.4'
Pt Pt -1.7033 8.3905 'International Tables Vol C Tables 4.2.6.8 and 6.1.1.4'

loop_
_geom_angle_atom_site_label_1
_geom_angle_atom_site_label_2
_geom_angle_atom_site_label_3
_geom_angle
O6 Pt1 O5 178.41(7)
O6 Pt1 O1 93.31(8)
O5 Pt1 O1 88.08(8)
O6 Pt1 O2 90.57(7)
O5 Pt1 O2 90.12(8)
O1 Pt1 O2 92.73(7)
O6 Pt1 N2 91.32(8)
O5 Pt1 N2 87.98(8)
O1 Pt1 N2 87.32(8)
O2 Pt1 N2 178.10(7)
O6 Pt1 N1 87.12(8)
O5 Pt1 N1 91.45(8)
O1 Pt1 N1 177.32(7)
O2 Pt1 N1 89.91(8)
N2 Pt1 N1 90.02(9)
C1 O2 Pt1 124.26(16)
C2 O1 Pt1 124.93(17)
C2 C3 C1 120.4(2)
C2 C3 C4 112.5(2)
C1 C3 C4 111.4(2)
C2 C3 C5 111.1(2)
C1 C3 C5 109.2(2)
C4 C3 C5 87.4(2)
C6 C5 C3 90.3(2)
C6 C4 C3 91.1(2)
O11 C2 O1 118.6(3)
O11 C2 C3 118.3(3)
O1 C2 C3 123.1(2)
C4 C6 C5 90.3(2)
O21 C1 O2 119.3(2)
O21 C1 C3 116.9(2)
O2 C1 C3 123.7(2)

loop_
_geom_bond_atom_site_label_1
_geom_bond_atom_site_label_2
_geom_bond_distance
Pt1 O6 1.9965(18)
Pt1 O5 2.0009(18)
Pt1 O1 2.0029(18)
Pt1 O2 2.0072(18)
Pt1 N2 2.022(2)
Pt1 N1 2.025(2)
O2 C1 1.302(3)
O1 C2 1.293(3)
O21 C1 1.228(3)
C3 C2 1.517(4)
C3 C1 1.528(4)
C3 C4 1.565(4)
C3 C5 1.585(4)
C5 C6 1.535(4)
C4 C6 1.534(4)
C2 O11 1.232(4)
